data_4134081
loop_
_publ_author_name
'Wang, Jin'
'Hong, Benke'
'Hu, Dachao'
'Kadonaga, Yuichiro'
'Tang, Ruyao'
'Lei, Xiaoguang'

_publ_section_title
;
 Protecting-Group-Free Syntheses of <i>ent</i>-Kaurane Diterpenoids:
 [3+2+1] Cycloaddition/Cycloalkenylation Approach.
;
_journal_name_full 'Journal of the American Chemical Society'
_journal_paper_doi 10.1021/jacs.9b13722
_journal_year 2020
_chemical_formula_sum 'C20 H28 O2'
_chemical_formula_weight 300.42
_space_group_crystal_system orthorhombic
_space_group_IT_number 61
_space_group_name_Hall '-P 2ac 2ab'
_space_group_name_H-M_alt 'P b c a'
_atom_sites_solution_hydrogens geom
_atom_sites_solution_primary dual
_audit_creation_method SHELXL-2014/7
_cell_angle_alpha 90
_cell_angle_beta 90
_cell_angle_gamma 90
_cell_formula_units_Z 24
_cell_length_a 11.9584(2)
_cell_length_b 26.4385(7)
_cell_length_c 31.6565(10)
_cell_measurement_reflns_used 16803
_cell_measurement_temperature 293(2)
_cell_measurement_theta_max 27.3910
_cell_measurement_theta_min 2.6020
_cell_volume 10008.6(4)
_computing_structure_refinement 'SHELXL-2014/7 (Sheldrick, 2014)'
_diffrn_ambient_temperature 293(2)
_diffrn_detector 'CCD plate'
_diffrn_detector_type HyPix
_diffrn_measured_fraction_theta_full 0.990
_diffrn_measured_fraction_theta_max 0.990
_diffrn_measurement_device 'four-circle diffractometer'
_diffrn_measurement_device_type 'XtaLAB Synergy R, DW system, HyPix'
_diffrn_radiation_monochromator mirror
_diffrn_radiation_probe x-ray
_diffrn_radiation_type 'Mo K\a'
_diffrn_radiation_wavelength 0.71073
_diffrn_reflns_av_R_equivalents 0.0431
_diffrn_reflns_av_unetI/netI 0.0360
_diffrn_reflns_Laue_measured_fraction_full 0.990
_diffrn_reflns_Laue_measured_fraction_max 0.990
_diffrn_reflns_limit_h_max 14
_diffrn_reflns_limit_h_min -14
_diffrn_reflns_limit_k_max 27
_diffrn_reflns_limit_k_min -31
_diffrn_reflns_limit_l_max 36
_diffrn_reflns_limit_l_min -37
_diffrn_reflns_number 63395
_diffrn_reflns_point_group_measured_fraction_full 0.990
_diffrn_reflns_point_group_measured_fraction_max 0.990
_diffrn_reflns_theta_full 25.027
_diffrn_reflns_theta_max 25.027
_diffrn_reflns_theta_min 2.385
_diffrn_source 'fine-focus sealed X-ray tube'
_diffrn_source_type 'Enhance (Mo) X-ray Source'
_exptl_absorpt_coefficient_mu 0.075
_exptl_absorpt_correction_T_max 1.00000
_exptl_absorpt_correction_T_min 0.64382
_exptl_absorpt_correction_type multi-scan
_exptl_absorpt_process_details
;
CrysAlisPro 1.171.39.29a (Rigaku Oxford Diffraction, 2015)
Empirical absorption correction using spherical harmonics,
 implemented in SCALE3 ABSPACK scaling algorithm.
;
_exptl_crystal_colour colorless
_exptl_crystal_density_diffrn 1.196
_exptl_crystal_description rod-like
_exptl_crystal_F_000 3936
_exptl_crystal_size_max 0.33
_exptl_crystal_size_mid 0.11
_exptl_crystal_size_min 0.02
_refine_diff_density_max 0.596
_refine_diff_density_min -0.386
_refine_diff_density_rms 0.055
_refine_ls_extinction_method none
_refine_ls_goodness_of_fit_ref 1.028
_refine_ls_hydrogen_treatment constr
_refine_ls_matrix_type full
_refine_ls_number_parameters 607
_refine_ls_number_reflns 8758
_refine_ls_number_restraints 0
_refine_ls_restrained_S_all 1.028
_refine_ls_R_factor_all 0.0949
_refine_ls_R_factor_gt 0.0635
_refine_ls_shift/su_max 0.001
_refine_ls_shift/su_mean 0.000
_refine_ls_structure_factor_coef Fsqd
_refine_ls_weighting_details 'w=1/[\s^2^(Fo^2^)+(0.0700P)^2^+9.0000P] where P=(Fo^2^+2Fc^2^)/3'
_refine_ls_weighting_scheme calc
_refine_ls_wR_factor_gt 0.1504
_refine_ls_wR_factor_ref 0.1789
_reflns_Friedel_coverage 0.000
_reflns_number_gt 6425
_reflns_number_total 8758
_reflns_threshold_expression 'I > 2\s(I)'
_cod_data_source_file ja9b13722_si_006.cif
_cod_data_source_block 3
_cod_database_code 4134081
_shelx_shelxl_version_number 2014/7
_shelx_space_group_comment
;
The symmetry employed for this shelxl refinement is uniquely defined
by the following loop, which should always be used as a source of
symmetry information in preference to the above space-group names.
They are only intended as comments.
;

loop_
_space_group_symop_operation_xyz
'x, y, z'
'-x+1/2, -y, z+1/2'
'-x, y+1/2, -z+1/2'
'x+1/2, -y+1/2, -z'
'-x, -y, -z'
'x-1/2, y, -z-1/2'
'x, -y-1/2, z-1/2'
'-x-1/2, y-1/2, z'

loop_
_atom_site_label
_atom_site_type_symbol
_atom_site_fract_x
_atom_site_fract_y
_atom_site_fract_z
_atom_site_U_iso_or_equiv
_atom_site_adp_type
_atom_site_occupancy
_atom_site_site_symmetry_order
_atom_site_calc_flag
_atom_site_refinement_flags_posn
_atom_site_refinement_flags_adp
O1 O 0.7415(2) 0.91894(9) 0.50941(8) 0.0834(8) Uani 1 1 d . .
O2 O 0.4720(2) 0.80620(8) 0.58072(8) 0.0696(6) Uani 1 1 d . .
C1 C 0.6929(2) 0.91966(11) 0.54330(10) 0.0513(7) Uani 1 1 d . .
C2 C 0.6827(2) 0.87350(10) 0.57058(9) 0.0453(7) Uani 1 1 d . .
H2A H 0.7570 0.8624 0.5786 0.054 Uiso 1 1 calc R U
H2B H 0.6486 0.8466 0.5542 0.054 Uiso 1 1 calc R U
C3 C 0.61378(18) 0.88183(8) 0.61050(8) 0.0331(5) Uani 1 1 d . .
C4 C 0.62765(19) 0.93305(9) 0.63232(8) 0.0358(6) Uani 1 1 d . .
C5 C 0.6863(2) 0.97301(10) 0.60572(10) 0.0488(7) Uani 1 1 d . .
H5A H 0.6700 1.0067 0.6162 0.059 Uiso 1 1 calc R U
H5B H 0.7666 0.9679 0.6060 0.059 Uiso 1 1 calc R U
C6 C 0.6394(2) 0.96576(10) 0.56142(9) 0.0483(7) Uani 1 1 d . .
H6 H 0.6495 0.9957 0.5435 0.058 Uiso 1 1 calc R U
C7 C 0.5148(2) 0.95310(10) 0.56916(9) 0.0411(6) Uani 1 1 d . .
H7 H 0.4757 0.9845 0.5763 0.049 Uiso 1 1 calc R U
C8 C 0.52119(19) 0.92082(8) 0.60857(8) 0.0340(6) Uani 1 1 d . .
H8 H 0.4526 0.9148 0.6247 0.041 Uiso 1 1 calc R U
C9 C 0.4549(2) 0.92862(12) 0.53203(9) 0.0556(8) Uani 1 1 d . .
H9A H 0.4594 0.9505 0.5079 0.083 Uiso 1 1 calc R U
H9B H 0.3779 0.9231 0.5392 0.083 Uiso 1 1 calc R U
H9C H 0.4897 0.8968 0.5256 0.083 Uiso 1 1 calc R U
C10 C 0.6358(2) 0.93755(10) 0.67987(9) 0.0451(7) Uani 1 1 d . .
H10A H 0.5720 0.9566 0.6901 0.054 Uiso 1 1 calc R U
H10B H 0.7027 0.9564 0.6870 0.054 Uiso 1 1 calc R U
C11 C 0.6393(2) 0.88674(10) 0.70232(9) 0.0456(7) Uani 1 1 d . .
H11A H 0.6231 0.8915 0.7321 0.055 Uiso 1 1 calc R U
H11B H 0.7138 0.8725 0.6999 0.055 Uiso 1 1 calc R U
C12 C 0.5542(2) 0.85005(9) 0.68326(8) 0.0389(6) Uani 1 1 d . .
H12 H 0.4858 0.8700 0.6796 0.047 Uiso 1 1 calc R U
C13 C 0.59022(19) 0.83453(9) 0.63770(8) 0.0368(6) Uani 1 1 d . .
C14 C 0.6932(2) 0.79912(10) 0.63724(10) 0.0530(8) Uani 1 1 d . .
H14A H 0.7091 0.7891 0.6087 0.080 Uiso 1 1 calc R U
H14B H 0.6778 0.7696 0.6540 0.080 Uiso 1 1 calc R U
H14C H 0.7566 0.8166 0.6488 0.080 Uiso 1 1 calc R U
C15 C 0.4922(2) 0.80533(9) 0.61807(10) 0.0436(6) Uani 1 1 d . .
C16 C 0.4176(3) 0.77686(12) 0.64717(11) 0.0654(9) Uani 1 1 d . .
H16A H 0.3534 0.7978 0.6538 0.079 Uiso 1 1 calc R U
H16B H 0.3904 0.7470 0.6326 0.079 Uiso 1 1 calc R U
C17 C 0.4707(3) 0.76112(13) 0.68678(12) 0.0739(11) Uani 1 1 d . .
H17A H 0.5301 0.7374 0.6803 0.089 Uiso 1 1 calc R U
H17B H 0.4158 0.7435 0.7039 0.089 Uiso 1 1 calc R U
C18 C 0.5206(2) 0.80564(11) 0.71318(10) 0.0518(7) Uani 1 1 d . .
C19 C 0.6180(3) 0.78446(13) 0.73932(11) 0.0714(10) Uani 1 1 d . .
H19A H 0.6770 0.7739 0.7207 0.107 Uiso 1 1 calc R U
H19B H 0.5925 0.7560 0.7555 0.107 Uiso 1 1 calc R U
H19C H 0.6454 0.8102 0.7581 0.107 Uiso 1 1 calc R U
C20 C 0.4334(3) 0.82588(16) 0.74366(12) 0.0802(11) Uani 1 1 d . .
H20A H 0.4625 0.8551 0.7579 0.120 Uiso 1 1 calc R U
H20B H 0.4155 0.8003 0.7641 0.120 Uiso 1 1 calc R U
H20C H 0.3672 0.8350 0.7283 0.120 Uiso 1 1 calc R U
O3 O 0.7183(2) 0.58945(10) 0.67111(8) 0.0829(8) Uani 1 1 d . .
O4 O 0.43528(16) 0.67748(7) 0.76524(7) 0.0558(5) Uani 1 1 d . .
C21 C 0.6681(2) 0.58151(12) 0.70381(9) 0.0503(7) Uani 1 1 d . .
C22 C 0.6151(2) 0.53206(11) 0.71442(9) 0.0458(7) Uani 1 1 d . .
H22 H 0.6239 0.5070 0.6919 0.055 Uiso 1 1 calc R U
C23 C 0.6651(2) 0.51420(10) 0.75648(9) 0.0444(7) Uani 1 1 d . .
H23A H 0.6488 0.4787 0.7613 0.053 Uiso 1 1 calc R U
H23B H 0.7455 0.5190 0.7568 0.053 Uiso 1 1 calc R U
C24 C 0.60860(18) 0.54726(9) 0.78971(8) 0.0330(5) Uani 1 1 d . .
C25 C 0.59303(18) 0.60262(9) 0.77682(8) 0.0325(5) Uani 1 1 d . .
C26 C 0.6568(2) 0.62061(10) 0.73796(9) 0.0434(6) Uani 1 1 d . .
H26A H 0.6189 0.6499 0.7264 0.052 Uiso 1 1 calc R U
H26B H 0.7310 0.6312 0.7466 0.052 Uiso 1 1 calc R U
C27 C 0.50016(18) 0.56443(9) 0.76965(8) 0.0331(5) Uani 1 1 d . .
H27 H 0.4328 0.5664 0.7872 0.040 Uiso 1 1 calc R U
C28 C 0.4912(2) 0.54173(10) 0.72573(8) 0.0398(6) Uani 1 1 d . .
H28 H 0.4537 0.5089 0.7282 0.048 Uiso 1 1 calc R U
C29 C 0.4275(2) 0.57327(12) 0.69366(9) 0.0516(7) Uani 1 1 d . .
H29A H 0.4602 0.6064 0.6920 0.077 Uiso 1 1 calc R U
H29B H 0.3508 0.5761 0.7022 0.077 Uiso 1 1 calc R U
H29C H 0.4314 0.5573 0.6665 0.077 Uiso 1 1 calc R U
C30 C 0.6211(2) 0.53207(9) 0.83527(9) 0.0422(6) Uani 1 1 d . .
H30A H 0.6895 0.5127 0.8383 0.051 Uiso 1 1 calc R U
H30B H 0.5592 0.5101 0.8428 0.051 Uiso 1 1 calc R U
C31 C 0.6244(2) 0.57605(9) 0.86602(9) 0.0418(6) Uani 1 1 d . .
H31A H 0.6983 0.5912 0.8658 0.050 Uiso 1 1 calc R U
H31B H 0.6094 0.5639 0.8944 0.050 Uiso 1 1 calc R U
C32 C 0.5373(2) 0.61593(9) 0.85394(8) 0.0369(6) Uani 1 1 d . .
H32 H 0.4704 0.5965 0.8464 0.044 Uiso 1 1 calc R U
C33 C 0.57412(19) 0.64215(9) 0.81195(8) 0.0345(6) Uani 1 1 d . .
C34 C 0.6814(2) 0.67433(10) 0.81740(10) 0.0482(7) Uani 1 1 d . .
H34A H 0.7431 0.6526 0.8242 0.072 Uiso 1 1 calc R U
H34B H 0.6705 0.6983 0.8398 0.072 Uiso 1 1 calc R U
H34C H 0.6970 0.6920 0.7916 0.072 Uiso 1 1 calc R U
C35 C 0.4786(2) 0.67763(10) 0.79940(10) 0.0453(7) Uani 1 1 d . .
C36 C 0.4423(4) 0.71372(16) 0.83395(13) 0.0973(15) Uani 1 1 d . .
H36A H 0.5015 0.7382 0.8385 0.117 Uiso 1 1 calc R U
H36B H 0.3769 0.7321 0.8243 0.117 Uiso 1 1 calc R U
C37 C 0.4162(4) 0.69024(14) 0.87326(12) 0.0832(12) Uani 1 1 d . .
H37A H 0.3440 0.6739 0.8704 0.100 Uiso 1 1 calc R U
H37B H 0.4079 0.7167 0.8942 0.100 Uiso 1 1 calc R U
C38 C 0.4988(2) 0.65104(11) 0.89074(9) 0.0508(7) Uani 1 1 d . .
C39 C 0.5930(3) 0.67561(15) 0.91614(12) 0.0857(12) Uani 1 1 d . .
H39A H 0.6486 0.6507 0.9227 0.129 Uiso 1 1 calc R U
H39B H 0.5632 0.6894 0.9418 0.129 Uiso 1 1 calc R U
H39C H 0.6263 0.7022 0.8998 0.129 Uiso 1 1 calc R U
C40 C 0.4292(3) 0.61907(14) 0.92146(11) 0.0761(10) Uani 1 1 d . .
H40A H 0.3694 0.6030 0.9064 0.114 Uiso 1 1 calc R U
H40B H 0.3987 0.6405 0.9431 0.114 Uiso 1 1 calc R U
H40C H 0.4760 0.5938 0.9342 0.114 Uiso 1 1 calc R U
O5 O 0.7278(2) 0.62209(11) 0.32656(8) 0.0936(9) Uani 1 1 d . .
O6 O 0.45333(19) 0.69466(8) 0.42767(7) 0.0635(6) Uani 1 1 d . .
C41 C 0.6819(2) 0.60810(12) 0.35848(10) 0.0549(8) Uani 1 1 d . .
C42 C 0.6338(2) 0.55663(11) 0.36433(9) 0.0478(7) Uani 1 1 d . .
H42 H 0.6447 0.5350 0.3395 0.057 Uiso 1 1 calc R U
C43 C 0.6862(2) 0.53422(11) 0.40445(9) 0.0485(7) Uani 1 1 d . .
H43A H 0.6739 0.4980 0.4058 0.058 Uiso 1 1 calc R U
H43B H 0.7659 0.5408 0.4053 0.058 Uiso 1 1 calc R U
C44 C 0.62679(19) 0.56090(9) 0.44059(9) 0.0383(6) Uani 1 1 d . .
C45 C 0.60656(19) 0.61730(9) 0.43334(8) 0.0367(6) Uani 1 1 d . .
C46 C 0.6703(2) 0.64154(11) 0.39686(9) 0.0491(7) Uani 1 1 d . .
H46A H 0.6322 0.6724 0.3887 0.059 Uiso 1 1 calc R U
H46B H 0.7445 0.6508 0.4066 0.059 Uiso 1 1 calc R U
C47 C 0.51673(19) 0.57903(9) 0.42214(8) 0.0353(6) Uani 1 1 d . .
H47 H 0.4494 0.5773 0.4397 0.042 Uiso 1 1 calc R U
C48 C 0.5093(2) 0.56230(10) 0.37638(9) 0.0424(6) Uani 1 1 d . .
H48 H 0.4748 0.5287 0.3757 0.051 Uiso 1 1 calc R U
C49 C 0.4422(2) 0.59705(12) 0.34754(10) 0.0569(8) Uani 1 1 d . .
H49A H 0.4725 0.6306 0.3488 0.085 Uiso 1 1 calc R U
H49B H 0.3656 0.5976 0.3566 0.085 Uiso 1 1 calc R U
H49C H 0.4463 0.5848 0.3190 0.085 Uiso 1 1 calc R U
C50 C 0.6404(2) 0.53887(10) 0.48413(9) 0.0473(7) Uani 1 1 d . .
H50A H 0.7122 0.5219 0.4857 0.057 Uiso 1 1 calc R U
H50B H 0.5828 0.5136 0.4885 0.057 Uiso 1 1 calc R U
C51 C 0.6337(2) 0.57735(11) 0.51953(10) 0.0533(7) Uani 1 1 d . .
H51A H 0.7063 0.5932 0.5232 0.064 Uiso 1 1 calc R U
H51B H 0.6148 0.5602 0.5457 0.064 Uiso 1 1 calc R U
C52 C 0.5461(2) 0.61816(10) 0.51042(8) 0.0413(6) Uani 1 1 d . .
H52 H 0.4813 0.5995 0.4997 0.050 Uiso 1 1 calc R U
C53 C 0.5860(2) 0.65106(9) 0.47209(9) 0.0401(6) Uani 1 1 d . .
C54 C 0.6938(2) 0.68141(12) 0.48155(10) 0.0582(8) Uani 1 1 d . .
H54A H 0.7564 0.6587 0.4827 0.087 Uiso 1 1 calc R U
H54B H 0.6861 0.6984 0.5082 0.087 Uiso 1 1 calc R U
H54C H 0.7056 0.7059 0.4596 0.087 Uiso 1 1 calc R U
C55 C 0.4935(2) 0.68919(10) 0.46244(10) 0.0478(7) Uani 1 1 d . .
C56 C 0.4554(3) 0.72062(13) 0.49940(12) 0.0758(10) Uani 1 1 d . .
H56A H 0.5168 0.7415 0.5093 0.091 Uiso 1 1 calc R U
H56B H 0.3951 0.7428 0.4906 0.091 Uiso 1 1 calc R U
C57 C 0.4159(3) 0.68710(13) 0.53449(11) 0.0694(10) Uani 1 1 d . .
H57A H 0.3489 0.6697 0.5252 0.083 Uiso 1 1 calc R U
H57B H 0.3952 0.7082 0.5583 0.083 Uiso 1 1 calc R U
C58 C 0.5008(3) 0.64732(12) 0.54988(10) 0.0553(8) Uani 1 1 d . .
C59 C 0.5904(3) 0.67076(17) 0.57840(12) 0.0866(12) Uani 1 1 d . .
H59A H 0.6490 0.6466 0.5831 0.130 Uiso 1 1 calc R U
H59B H 0.5575 0.6800 0.6050 0.130 Uiso 1 1 calc R U
H59C H 0.6207 0.7003 0.5650 0.130 Uiso 1 1 calc R U
C60 C 0.4339(3) 0.60988(14) 0.57662(11) 0.0756(10) Uani 1 1 d . .
H60A H 0.3801 0.5930 0.5591 0.113 Uiso 1 1 calc R U
H60B H 0.3960 0.6278 0.5988 0.113 Uiso 1 1 calc R U
H60C H 0.4838 0.5854 0.5888 0.113 Uiso 1 1 calc R U

loop_
_atom_site_aniso_label
_atom_site_aniso_U_11
_atom_site_aniso_U_22
_atom_site_aniso_U_33
_atom_site_aniso_U_23
_atom_site_aniso_U_13
_atom_site_aniso_U_12
O1 0.0923(17) 0.0875(17) 0.0704(18) 0.0208(13) 0.0455(15) 0.0154(14)
O2 0.0868(16) 0.0634(14) 0.0585(16) -0.0004(11) -0.0154(13) -0.0266(12)
C1 0.0422(15) 0.0609(18) 0.051(2) 0.0106(14) 0.0137(14) 0.0021(13)
C2 0.0382(14) 0.0449(15) 0.0529(19) 0.0030(13) 0.0078(13) 0.0071(11)
C3 0.0306(12) 0.0332(13) 0.0355(15) 0.0001(10) 0.0020(10) 0.0018(9)
C4 0.0350(12) 0.0318(12) 0.0407(16) 0.0023(11) -0.0032(11) -0.0018(10)
C5 0.0434(15) 0.0378(14) 0.065(2) 0.0087(13) -0.0034(14) -0.0046(11)
C6 0.0472(15) 0.0435(15) 0.0543(19) 0.0184(13) 0.0049(13) 0.0007(12)
C7 0.0419(14) 0.0401(14) 0.0412(17) 0.0064(11) -0.0014(12) 0.0077(11)
C8 0.0304(12) 0.0332(12) 0.0385(15) 0.0008(10) 0.0008(10) 0.0020(10)
C9 0.0549(17) 0.071(2) 0.0413(19) 0.0061(14) -0.0068(14) 0.0073(15)
C10 0.0472(15) 0.0442(15) 0.0437(17) -0.0048(12) -0.0104(13) -0.0047(12)
C11 0.0442(14) 0.0521(16) 0.0406(17) 0.0043(12) -0.0088(12) -0.0044(12)
C12 0.0333(12) 0.0418(14) 0.0417(17) 0.0072(11) -0.0040(11) 0.0015(10)
C13 0.0326(12) 0.0323(12) 0.0456(17) 0.0049(11) 0.0018(11) 0.0022(10)
C14 0.0447(15) 0.0423(15) 0.072(2) 0.0146(14) 0.0080(14) 0.0104(12)
C15 0.0473(15) 0.0332(13) 0.0502(19) -0.0029(12) 0.0018(13) -0.0010(11)
C16 0.065(2) 0.064(2) 0.068(2) 0.0000(17) -0.0030(17) -0.0264(16)
C17 0.072(2) 0.068(2) 0.082(3) 0.0283(19) -0.0103(19) -0.0286(17)
C18 0.0470(15) 0.0625(18) 0.0458(18) 0.0213(14) -0.0078(13) -0.0108(13)
C19 0.069(2) 0.071(2) 0.074(3) 0.0370(18) -0.0155(18) -0.0078(17)
C20 0.069(2) 0.112(3) 0.060(3) 0.031(2) 0.0113(18) -0.001(2)
O3 0.0811(16) 0.115(2) 0.0523(16) -0.0092(13) 0.0305(13) -0.0198(15)
O4 0.0551(12) 0.0513(12) 0.0610(15) 0.0149(10) -0.0121(11) 0.0096(9)
C21 0.0340(13) 0.075(2) 0.0419(18) -0.0019(14) 0.0055(13) -0.0005(13)
C22 0.0371(14) 0.0597(17) 0.0406(17) -0.0160(13) -0.0002(12) 0.0056(12)
C23 0.0351(13) 0.0484(15) 0.0497(18) -0.0108(13) -0.0061(12) 0.0085(11)
C24 0.0298(12) 0.0334(12) 0.0360(15) -0.0013(10) -0.0036(10) 0.0033(9)
C25 0.0260(11) 0.0360(13) 0.0354(15) 0.0042(10) -0.0005(10) 0.0001(9)
C26 0.0355(13) 0.0530(16) 0.0417(17) 0.0047(12) 0.0026(12) -0.0061(11)
C27 0.0269(11) 0.0364(13) 0.0360(15) 0.0026(10) -0.0007(10) 0.0005(10)
C28 0.0341(13) 0.0464(15) 0.0390(16) -0.0042(12) -0.0018(11) -0.0012(11)
C29 0.0413(15) 0.0698(19) 0.0438(18) 0.0024(14) -0.0066(13) 0.0000(13)
C30 0.0432(14) 0.0377(14) 0.0457(17) 0.0039(12) -0.0086(12) 0.0070(11)
C31 0.0459(14) 0.0429(14) 0.0365(16) 0.0051(11) -0.0059(12) -0.0004(12)
C32 0.0379(13) 0.0345(13) 0.0384(16) -0.0013(11) -0.0018(11) -0.0011(10)
C33 0.0311(12) 0.0329(12) 0.0396(15) 0.0024(10) 0.0014(11) 0.0009(10)
C34 0.0430(14) 0.0403(15) 0.061(2) -0.0040(13) 0.0052(14) -0.0052(12)
C35 0.0396(14) 0.0411(15) 0.055(2) 0.0130(13) 0.0063(13) 0.0068(11)
C36 0.115(3) 0.096(3) 0.081(3) 0.014(2) 0.029(3) 0.069(3)
C37 0.113(3) 0.069(2) 0.068(3) -0.0088(19) 0.014(2) 0.036(2)
C38 0.0592(17) 0.0496(16) 0.0434(18) -0.0094(13) -0.0007(14) 0.0044(13)
C39 0.097(3) 0.098(3) 0.062(3) -0.037(2) -0.006(2) -0.010(2)
C40 0.094(3) 0.083(2) 0.052(2) -0.0093(18) 0.021(2) 0.002(2)
O5 0.102(2) 0.122(2) 0.0565(17) -0.0051(14) 0.0342(15) -0.0433(17)
O6 0.0776(15) 0.0549(13) 0.0579(16) 0.0051(10) -0.0101(12) 0.0173(11)
C41 0.0403(15) 0.073(2) 0.052(2) -0.0018(15) 0.0050(14) -0.0097(14)
C42 0.0396(14) 0.0599(17) 0.0439(18) -0.0138(13) 0.0041(12) 0.0028(13)
C43 0.0345(13) 0.0507(16) 0.060(2) -0.0109(14) -0.0012(13) 0.0066(12)
C44 0.0297(12) 0.0389(14) 0.0462(17) -0.0010(11) -0.0026(11) 0.0018(10)
C45 0.0303(12) 0.0372(13) 0.0425(16) 0.0012(11) -0.0002(11) -0.0026(10)
C46 0.0456(15) 0.0504(16) 0.0512(19) 0.0018(13) 0.0059(13) -0.0115(12)
C47 0.0302(12) 0.0386(13) 0.0369(15) -0.0005(11) 0.0020(10) -0.0009(10)
C48 0.0358(13) 0.0468(15) 0.0445(17) -0.0068(12) 0.0003(12) -0.0027(11)
C49 0.0499(16) 0.069(2) 0.052(2) -0.0002(15) -0.0048(14) 0.0013(14)
C50 0.0400(14) 0.0454(15) 0.0564(19) 0.0098(13) -0.0028(13) 0.0071(12)
C51 0.0521(16) 0.0628(19) 0.0451(19) 0.0082(14) -0.0057(14) 0.0065(14)
C52 0.0403(13) 0.0459(15) 0.0376(16) 0.0001(12) -0.0021(12) -0.0027(11)
C53 0.0375(13) 0.0366(13) 0.0463(17) -0.0046(12) 0.0013(12) -0.0028(11)
C54 0.0536(17) 0.0606(18) 0.061(2) -0.0157(15) 0.0036(15) -0.0170(14)
C55 0.0518(16) 0.0398(15) 0.052(2) 0.0021(13) 0.0034(14) 0.0030(12)
C56 0.087(2) 0.067(2) 0.073(3) -0.0074(18) 0.009(2) 0.0253(19)
C57 0.073(2) 0.066(2) 0.070(3) -0.0125(18) 0.0162(18) 0.0094(17)
C58 0.0581(17) 0.0672(19) 0.0405(18) -0.0080(14) 0.0022(14) -0.0004(15)
C59 0.086(3) 0.118(3) 0.056(3) -0.034(2) -0.003(2) -0.007(2)
C60 0.088(2) 0.095(3) 0.044(2) 0.0032(18) 0.0170(19) 0.000(2)

loop_
_atom_type_symbol
_atom_type_description
_atom_type_scat_dispersion_real
_atom_type_scat_dispersion_imag
_atom_type_scat_source
C C 0.0033 0.0016 'International Tables Vol C Tables 4.2.6.8 and 6.1.1.4'
H H 0.0000 0.0000 'International Tables Vol C Tables 4.2.6.8 and 6.1.1.4'
O O 0.0106 0.0060 'International Tables Vol C Tables 4.2.6.8 and 6.1.1.4'

loop_
_geom_angle_atom_site_label_1
_geom_angle_atom_site_label_2
_geom_angle_atom_site_label_3
_geom_angle
O1 C1 C6 123.7(3)
O1 C1 C2 122.2(3)
C6 C1 C2 114.1(2)
C1 C2 C3 113.8(2)
C1 C2 H2A 108.8
C3 C2 H2A 108.8
C1 C2 H2B 108.8
C3 C2 H2B 108.8
H2A C2 H2B 107.7
C8 C3 C2 117.4(2)
C8 C3 C4 59.64(15)
C2 C3 C4 116.3(2)
C8 C3 C13 116.14(19)
C2 C3 C13 116.3(2)
C4 C3 C13 119.0(2)
C10 C4 C8 124.4(2)
C10 C4 C5 117.8(2)
C8 C4 C5 105.1(2)
C10 C4 C3 121.7(2)
C8 C4 C3 59.69(15)
C5 C4 C3 114.5(2)
C6 C5 C4 104.6(2)
C6 C5 H5A 110.8
C4 C5 H5A 110.8
C6 C5 H5B 110.8
C4 C5 H5B 110.8
H5A C5 H5B 108.9
C1 C6 C5 107.4(2)
C1 C6 C7 107.3(2)
C5 C6 C7 103.7(2)
C1 C6 H6 112.6
C5 C6 H6 112.6
C7 C6 H6 112.6
C8 C7 C9 114.9(2)
C8 C7 C6 101.8(2)
C9 C7 C6 115.0(2)
C8 C7 H7 108.2
C9 C7 H7 108.2
C6 C7 H7 108.2
C4 C8 C7 109.3(2)
C4 C8 C3 60.68(15)
C7 C8 C3 117.0(2)
C4 C8 H8 118.7
C7 C8 H8 118.7
C3 C8 H8 118.7
C7 C9 H9A 109.5
C7 C9 H9B 109.5
H9A C9 H9B 109.5
C7 C9 H9C 109.5
H9A C9 H9C 109.5
H9B C9 H9C 109.5
C4 C10 C11 113.4(2)
C4 C10 H10A 108.9
C11 C10 H10A 108.9
C4 C10 H10B 108.9
C11 C10 H10B 108.9
H10A C10 H10B 107.7
C10 C11 C12 110.9(2)
C10 C11 H11A 109.5
C12 C11 H11A 109.5
C10 C11 H11B 109.5
C12 C11 H11B 109.5
H11A C11 H11B 108.0
C11 C12 C13 110.4(2)
C11 C12 C18 114.1(2)
C13 C12 C18 115.7(2)
C11 C12 H12 105.2
C13 C12 H12 105.2
C18 C12 H12 105.2
C15 C13 C3 108.7(2)
C15 C13 C12 107.2(2)
C3 C13 C12 110.65(19)
C15 C13 C14 107.4(2)
C3 C13 C14 109.8(2)
C12 C13 C14 112.8(2)
C13 C14 H14A 109.5
C13 C14 H14B 109.5
H14A C14 H14B 109.5
C13 C14 H14C 109.5
H14A C14 H14C 109.5
H14B C14 H14C 109.5
O2 C15 C16 119.8(3)
O2 C15 C13 122.7(3)
C16 C15 C13 117.5(3)
C17 C16 C15 114.4(3)
C17 C16 H16A 108.6
C15 C16 H16A 108.6
C17 C16 H16B 108.6
C15 C16 H16B 108.6
H16A C16 H16B 107.6
C16 C17 C18 114.2(3)
C16 C17 H17A 108.7
C18 C17 H17A 108.7
C16 C17 H17B 108.7
C18 C17 H17B 108.7
H17A C17 H17B 107.6
C20 C18 C19 107.9(3)
C20 C18 C12 107.3(3)
C19 C18 C12 114.0(2)
C20 C18 C17 110.1(3)
C19 C18 C17 107.7(3)
C12 C18 C17 109.9(2)
C18 C19 H19A 109.5
C18 C19 H19B 109.5
H19A C19 H19B 109.5
C18 C19 H19C 109.5
H19A C19 H19C 109.5
H19B C19 H19C 109.5
C18 C20 H20A 109.5
C18 C20 H20B 109.5
H20A C20 H20B 109.5
C18 C20 H20C 109.5
H20A C20 H20C 109.5
H20B C20 H20C 109.5
O3 C21 C22 123.6(3)
O3 C21 C26 122.6(3)
C22 C21 C26 113.8(2)
C21 C22 C23 107.5(2)
C21 C22 C28 108.3(2)
C23 C22 C28 102.9(2)
C21 C22 H22 112.5
C23 C22 H22 112.5
C28 C22 H22 112.5
C24 C23 C22 104.5(2)
C24 C23 H23A 110.9
C22 C23 H23A 110.9
C24 C23 H23B 110.9
C22 C23 H23B 110.9
H23A C23 H23B 108.9
C30 C24 C27 124.6(2)
C30 C24 C23 117.7(2)
C27 C24 C23 105.2(2)
C30 C24 C25 121.5(2)
C27 C24 C25 59.81(15)
C23 C24 C25 114.7(2)
C27 C25 C26 116.9(2)
C27 C25 C24 59.52(15)
C26 C25 C24 116.9(2)
C27 C25 C33 116.82(19)
C26 C25 C33 116.4(2)
C24 C25 C33 118.3(2)
C21 C26 C25 114.3(2)
C21 C26 H26A 108.7
C25 C26 H26A 108.7
C21 C26 H26B 108.7
C25 C26 H26B 108.7
H26A C26 H26B 107.6
C24 C27 C25 60.66(15)
C24 C27 C28 109.04(19)
C25 C27 C28 116.9(2)
C24 C27 H27 118.8
C25 C27 H27 118.8
C28 C27 H27 118.8
C27 C28 C29 115.5(2)
C27 C28 C22 102.09(19)
C29 C28 C22 114.6(2)
C27 C28 H28 108.1
C29 C28 H28 108.1
C22 C28 H28 108.1
C28 C29 H29A 109.5
C28 C29 H29B 109.5
H29A C29 H29B 109.5
C28 C29 H29C 109.5
H29A C29 H29C 109.5
H29B C29 H29C 109.5
C24 C30 C31 114.4(2)
C24 C30 H30A 108.7
C31 C30 H30A 108.7
C24 C30 H30B 108.7
C31 C30 H30B 108.7
H30A C30 H30B 107.6
C30 C31 C32 110.5(2)
C30 C31 H31A 109.6
C32 C31 H31A 109.6
C30 C31 H31B 109.6
C32 C31 H31B 109.6
H31A C31 H31B 108.1
C31 C32 C33 109.0(2)
C31 C32 C38 115.1(2)
C33 C32 C38 117.0(2)
C31 C32 H32 104.8
C33 C32 H32 104.8
C38 C32 H32 104.8
C35 C33 C25 109.7(2)
C35 C33 C34 108.1(2)
C25 C33 C34 109.33(19)
C35 C33 C32 106.39(19)
C25 C33 C32 110.74(19)
C34 C33 C32 112.5(2)
C33 C34 H34A 109.5
C33 C34 H34B 109.5
H34A C34 H34B 109.5
C33 C34 H34C 109.5
H34A C34 H34C 109.5
H34B C34 H34C 109.5
O4 C35 C36 122.0(3)
O4 C35 C33 123.7(3)
C36 C35 C33 114.4(3)
C37 C36 C35 114.8(3)
C37 C36 H36A 108.6
C35 C36 H36A 108.6
C37 C36 H36B 108.6
C35 C36 H36B 108.6
H36A C36 H36B 107.6
C36 C37 C38 117.9(3)
C36 C37 H37A 107.8
C38 C37 H37A 107.8
C36 C37 H37B 107.8
C38 C37 H37B 107.8
H37A C37 H37B 107.2
C39 C38 C40 107.5(3)
C39 C38 C37 112.1(3)
C40 C38 C37 104.6(3)
C39 C38 C32 115.4(3)
C40 C38 C32 107.8(2)
C37 C38 C32 108.8(2)
C38 C39 H39A 109.5
C38 C39 H39B 109.5
H39A C39 H39B 109.5
C38 C39 H39C 109.5
H39A C39 H39C 109.5
H39B C39 H39C 109.5
C38 C40 H40A 109.5
C38 C40 H40B 109.5
H40A C40 H40B 109.5
C38 C40 H40C 109.5
H40A C40 H40C 109.5
H40B C40 H40C 109.5
O5 C41 C42 124.0(3)
O5 C41 C46 122.4(3)
C42 C41 C46 113.6(2)
C41 C42 C43 107.3(2)
C41 C42 C48 108.3(2)
C43 C42 C48 103.1(2)
C41 C42 H42 112.5
C43 C42 H42 112.5
C48 C42 H42 112.5
C44 C43 C42 104.7(2)
C44 C43 H43A 110.8
C42 C43 H43A 110.8
C44 C43 H43B 110.8
C42 C43 H43B 110.8
H43A C43 H43B 108.9
C50 C44 C47 124.6(2)
C50 C44 C43 117.3(2)
C47 C44 C43 105.2(2)
C50 C44 C45 122.2(2)
C47 C44 C45 59.78(15)
C43 C44 C45 114.4(2)
C47 C45 C46 117.2(2)
C47 C45 C44 59.78(15)
C46 C45 C44 116.4(2)
C47 C45 C53 117.4(2)
C46 C45 C53 116.1(2)
C44 C45 C53 118.2(2)
C41 C46 C45 114.1(2)
C41 C46 H46A 108.7
C45 C46 H46A 108.7
C41 C46 H46B 108.7
C45 C46 H46B 108.7
H46A C46 H46B 107.6
C48 C47 C45 117.3(2)
C48 C47 C44 109.1(2)
C45 C47 C44 60.45(16)
C48 C47 H47 118.7
C45 C47 H47 118.7
C44 C47 H47 118.7
C47 C48 C49 115.3(2)
C47 C48 C42 102.0(2)
C49 C48 C42 114.7(2)
C47 C48 H48 108.2
C49 C48 H48 108.2
C42 C48 H48 108.2
C48 C49 H49A 109.5
C48 C49 H49B 109.5
H49A C49 H49B 109.5
C48 C49 H49C 109.5
H49A C49 H49C 109.5
H49B C49 H49C 109.5
C44 C50 C51 114.3(2)
C44 C50 H50A 108.7
C51 C50 H50A 108.7
C44 C50 H50B 108.7
C51 C50 H50B 108.7
H50A C50 H50B 107.6
C50 C51 C52 111.7(2)
C50 C51 H51A 109.3
C52 C51 H51A 109.3
C50 C51 H51B 109.3
C52 C51 H51B 109.3
H51A C51 H51B 107.9
C51 C52 C53 109.2(2)
C51 C52 C58 115.7(2)
C53 C52 C58 116.7(2)
C51 C52 H52 104.6
C53 C52 H52 104.6
C58 C52 H52 104.6
C55 C53 C45 109.9(2)
C55 C53 C54 107.4(2)
C45 C53 C54 108.8(2)
C55 C53 C52 107.5(2)
C45 C53 C52 110.1(2)
C54 C53 C52 113.0(2)
C53 C54 H54A 109.5
C53 C54 H54B 109.5
H54A C54 H54B 109.5
C53 C54 H54C 109.5
H54A C54 H54C 109.5
H54B C54 H54C 109.5
O6 C55 C56 121.4(3)
O6 C55 C53 123.2(3)
C56 C55 C53 115.3(3)
C57 C56 C55 110.2(3)
C57 C56 H56A 109.6
C55 C56 H56A 109.6
C57 C56 H56B 109.6
C55 C56 H56B 109.6
H56A C56 H56B 108.1
C56 C57 C58 115.5(3)
C56 C57 H57A 108.4
C58 C57 H57A 108.4
C56 C57 H57B 108.4
C58 C57 H57B 108.4
H57A C57 H57B 107.5
C60 C58 C59 107.5(3)
C60 C58 C57 105.8(3)
C59 C58 C57 111.8(3)
C60 C58 C52 107.7(3)
C59 C58 C52 115.3(3)
C57 C58 C52 108.2(2)
C58 C59 H59A 109.5
C58 C59 H59B 109.5
H59A C59 H59B 109.5
C58 C59 H59C 109.5
H59A C59 H59C 109.5
H59B C59 H59C 109.5
C58 C60 H60A 109.5
C58 C60 H60B 109.5
H60A C60 H60B 109.5
C58 C60 H60C 109.5
H60A C60 H60C 109.5
H60B C60 H60C 109.5

loop_
_geom_bond_atom_site_label_1
_geom_bond_atom_site_label_2
_geom_bond_distance
O1 C1 1.220(3)
O2 C15 1.207(3)
C1 C6 1.491(4)
C1 C2 1.500(4)
C2 C3 1.525(4)
C2 H2A 0.9700
C2 H2B 0.9700
C3 C8 1.514(3)
C3 C4 1.529(3)
C3 C13 1.544(3)
C4 C10 1.513(4)
C4 C8 1.513(3)
C4 C5 1.522(4)
C5 C6 1.523(4)
C5 H5A 0.9700
C5 H5B 0.9700
C6 C7 1.546(4)
C6 H6 0.9800
C7 C8 1.513(3)
C7 C9 1.521(4)
C7 H7 0.9800
C8 H8 0.9800
C9 H9A 0.9600
C9 H9B 0.9600
C9 H9C 0.9600
C10 C11 1.520(4)
C10 H10A 0.9700
C10 H10B 0.9700
C11 C12 1.530(4)
C11 H11A 0.9700
C11 H11B 0.9700
C12 C13 1.560(4)
C12 C18 1.561(4)
C12 H12 0.9800
C13 C15 1.535(4)
C13 C14 1.547(3)
C14 H14A 0.9600
C14 H14B 0.9600
C14 H14C 0.9600
C15 C16 1.487(4)
C16 C17 1.466(5)
C16 H16A 0.9700
C16 H16B 0.9700
C17 C18 1.562(5)
C17 H17A 0.9700
C17 H17B 0.9700
C18 C20 1.518(5)
C18 C19 1.534(4)
C19 H19A 0.9600
C19 H19B 0.9600
C19 H19C 0.9600
C20 H20A 0.9600
C20 H20B 0.9600
C20 H20C 0.9600
O3 C21 1.215(3)
O4 C35 1.199(3)
C21 C22 1.491(4)
C21 C26 1.502(4)
C22 C23 1.534(4)
C22 C28 1.546(3)
C22 H22 0.9800
C23 C24 1.525(3)
C23 H23A 0.9700
C23 H23B 0.9700
C24 C30 1.504(4)
C24 C27 1.514(3)
C24 C25 1.531(3)
C25 C27 1.518(3)
C25 C26 1.524(3)
C25 C33 1.543(3)
C26 H26A 0.9700
C26 H26B 0.9700
C27 C28 1.518(3)
C27 H27 0.9800
C28 C29 1.518(4)
C28 H28 0.9800
C29 H29A 0.9600
C29 H29B 0.9600
C29 H29C 0.9600
C30 C31 1.517(4)
C30 H30A 0.9700
C30 H30B 0.9700
C31 C32 1.531(3)
C31 H31A 0.9700
C31 H31B 0.9700
C32 C33 1.563(3)
C32 C38 1.559(4)
C32 H32 0.9800
C33 C35 1.531(3)
C33 C34 1.549(3)
C34 H34A 0.9600
C34 H34B 0.9600
C34 H34C 0.9600
C35 C36 1.515(5)
C36 C37 1.425(5)
C36 H36A 0.9700
C36 H36B 0.9700
C37 C38 1.534(4)
C37 H37A 0.9700
C37 H37B 0.9700
C38 C39 1.529(4)
C38 C40 1.534(4)
C39 H39A 0.9600
C39 H39B 0.9600
C39 H39C 0.9600
C40 H40A 0.9600
C40 H40B 0.9600
C40 H40C 0.9600
O5 C41 1.208(4)
O6 C55 1.209(3)
C41 C42 1.489(4)
C41 C46 1.509(4)
C42 C43 1.535(4)
C42 C48 1.544(3)
C42 H42 0.9800
C43 C44 1.520(4)
C43 H43A 0.9700
C43 H43B 0.9700
C44 C50 1.505(4)
C44 C47 1.518(3)
C44 C45 1.528(3)
C45 C47 1.518(3)
C45 C46 1.525(4)
C45 C53 1.537(4)
C46 H46A 0.9700
C46 H46B 0.9700
C47 C48 1.517(4)
C47 H47 0.9800
C48 C49 1.523(4)
C48 H48 0.9800
C49 H49A 0.9600
C49 H49B 0.9600
C49 H49C 0.9600
C50 C51 1.516(4)
C50 H50A 0.9700
C50 H50B 0.9700
C51 C52 1.531(4)
C51 H51A 0.9700
C51 H51B 0.9700
C52 C53 1.567(4)
C52 C58 1.565(4)
C52 H52 0.9800
C53 C55 1.527(4)
C53 C54 1.548(3)
C54 H54A 0.9600
C54 H54B 0.9600
C54 H54C 0.9600
C55 C56 1.506(4)
C56 C57 1.498(5)
C56 H56A 0.9700
C56 H56B 0.9700
C57 C58 1.541(4)
C57 H57A 0.9700
C57 H57B 0.9700
C58 C60 1.528(4)
C58 C59 1.532(4)
C59 H59A 0.9600
C59 H59B 0.9600
C59 H59C 0.9600
C60 H60A 0.9600
C60 H60B 0.9600
C60 H60C 0.9600

loop_
_geom_torsion_atom_site_label_1
_geom_torsion_atom_site_label_2
_geom_torsion_atom_site_label_3
_geom_torsion_atom_site_label_4
_geom_torsion
O1 C1 C2 C3 -177.0(3)
C6 C1 C2 C3 3.3(4)
C1 C2 C3 C8 30.0(3)
C1 C2 C3 C4 -37.7(3)
C1 C2 C3 C13 174.1(2)
C8 C3 C4 C10 114.1(3)
C2 C3 C4 C10 -138.2(2)
C13 C3 C4 C10 9.1(3)
C2 C3 C4 C8 107.8(2)
C13 C3 C4 C8 -105.0(2)
C8 C3 C4 C5 -93.8(2)
C2 C3 C4 C5 14.0(3)
C13 C3 C4 C5 161.2(2)
C10 C4 C5 C6 -166.4(2)
C8 C4 C5 C6 -22.9(3)
C3 C4 C5 C6 40.2(3)
O1 C1 C6 C5 -126.4(3)
C2 C1 C6 C5 53.4(3)
O1 C1 C6 C7 122.7(3)
C2 C1 C6 C7 -57.6(3)
C4 C5 C6 C1 -75.4(3)
C4 C5 C6 C7 38.0(3)
C1 C6 C7 C8 76.0(3)
C5 C6 C7 C8 -37.5(2)
C1 C6 C7 C9 -48.9(3)
C5 C6 C7 C9 -162.3(2)
C10 C4 C8 C7 139.5(2)
C5 C4 C8 C7 -0.9(3)
C3 C4 C8 C7 -110.8(2)
C10 C4 C8 C3 -109.8(3)
C5 C4 C8 C3 109.9(2)
C9 C7 C8 C4 148.7(2)
C6 C7 C8 C4 23.7(3)
C9 C7 C8 C3 82.5(3)
C6 C7 C8 C3 -42.5(3)
C2 C3 C8 C4 -106.0(2)
C13 C3 C8 C4 109.8(2)
C2 C3 C8 C7 -7.9(3)
C4 C3 C8 C7 98.1(2)
C13 C3 C8 C7 -152.1(2)
C8 C4 C10 C11 78.0(3)
C5 C4 C10 C11 -146.1(2)
C3 C4 C10 C11 5.2(3)
C4 C10 C11 C12 -43.0(3)
C10 C11 C12 C13 68.8(3)
C10 C11 C12 C18 -158.8(2)
C8 C3 C13 C15 63.9(3)
C2 C3 C13 C15 -80.6(3)
C4 C3 C13 C15 132.1(2)
C8 C3 C13 C12 -53.6(3)
C2 C3 C13 C12 161.9(2)
C4 C3 C13 C12 14.6(3)
C8 C3 C13 C14 -178.8(2)
C2 C3 C13 C14 36.7(3)
C4 C3 C13 C14 -110.6(3)
C11 C12 C13 C15 -170.6(2)
C18 C12 C13 C15 57.9(3)
C11 C12 C13 C3 -52.2(3)
C18 C12 C13 C3 176.3(2)
C11 C12 C13 C14 71.3(3)
C18 C12 C13 C14 -60.2(3)
C3 C13 C15 O2 28.8(3)
C12 C13 C15 O2 148.5(3)
C14 C13 C15 O2 -90.0(3)
C3 C13 C15 C16 -148.5(2)
C12 C13 C15 C16 -28.9(3)
C14 C13 C15 C16 92.6(3)
O2 C15 C16 C17 156.5(3)
C13 C15 C16 C17 -26.0(4)
C15 C16 C17 C18 57.3(4)
C11 C12 C18 C20 80.8(3)
C13 C12 C18 C20 -149.5(2)
C11 C12 C18 C19 -38.5(4)
C13 C12 C18 C19 91.2(3)
C11 C12 C18 C17 -159.5(3)
C13 C12 C18 C17 -29.8(3)
C16 C17 C18 C20 90.4(4)
C16 C17 C18 C19 -152.3(3)
C16 C17 C18 C12 -27.6(4)
O3 C21 C22 C23 123.1(3)
C26 C21 C22 C23 -55.1(3)
O3 C21 C22 C28 -126.3(3)
C26 C21 C22 C28 55.4(3)
C21 C22 C23 C24 75.3(2)
C28 C22 C23 C24 -38.9(3)
C22 C23 C24 C30 167.4(2)
C22 C23 C24 C27 23.7(3)
C22 C23 C24 C25 -39.7(3)
C30 C24 C25 C27 -114.4(2)
C23 C24 C25 C27 93.8(2)
C30 C24 C25 C26 138.7(2)
C27 C24 C25 C26 -106.9(2)
C23 C24 C25 C26 -13.1(3)
C30 C24 C25 C33 -8.3(3)
C27 C24 C25 C33 106.1(2)
C23 C24 C25 C33 -160.1(2)
O3 C21 C26 C25 -178.6(3)
C22 C21 C26 C25 -0.3(3)
C27 C25 C26 C21 -32.4(3)
C24 C25 C26 C21 35.3(3)
C33 C25 C26 C21 -177.1(2)
C30 C24 C27 C25 109.5(3)
C23 C24 C27 C25 -110.1(2)
C30 C24 C27 C28 -139.8(2)
C23 C24 C27 C28 0.7(3)
C25 C24 C27 C28 110.7(2)
C26 C25 C27 C24 106.9(2)
C33 C25 C27 C24 -108.6(2)
C26 C25 C27 C28 9.1(3)
C24 C25 C27 C28 -97.7(2)
C33 C25 C27 C28 153.7(2)
C24 C27 C28 C29 -149.4(2)
C25 C27 C28 C29 -83.4(3)
C24 C27 C28 C22 -24.3(3)
C25 C27 C28 C22 41.7(3)
C21 C22 C28 C27 -75.3(3)
C23 C22 C28 C27 38.3(2)
C21 C22 C28 C29 50.4(3)
C23 C22 C28 C29 164.0(2)
C27 C24 C30 C31 -76.7(3)
C23 C24 C30 C31 147.3(2)
C25 C24 C30 C31 -3.7(3)
C24 C30 C31 C32 41.8(3)
C30 C31 C32 C33 -69.3(3)
C30 C31 C32 C38 156.8(2)
C27 C25 C33 C35 -66.9(3)
C26 C25 C33 C35 77.9(2)
C24 C25 C33 C35 -135.0(2)
C27 C25 C33 C34 174.7(2)
C26 C25 C33 C34 -40.5(3)
C24 C25 C33 C34 106.7(2)
C27 C25 C33 C32 50.2(3)
C26 C25 C33 C32 -165.0(2)
C24 C25 C33 C32 -17.8(3)
C31 C32 C33 C35 174.6(2)
C38 C32 C33 C35 -52.6(3)
C31 C32 C33 C25 55.4(2)
C38 C32 C33 C25 -171.7(2)
C31 C32 C33 C34 -67.3(3)
C38 C32 C33 C34 65.6(3)
C25 C33 C35 O4 -7.8(3)
C34 C33 C35 O4 111.3(3)
C32 C33 C35 O4 -127.6(3)
C25 C33 C35 C36 172.3(3)
C34 C33 C35 C36 -68.5(3)
C32 C33 C35 C36 52.5(3)
O4 C35 C36 C37 127.6(4)
C33 C35 C36 C37 -52.5(5)
C35 C36 C37 C38 47.2(6)
C36 C37 C38 C39 85.6(5)
C36 C37 C38 C40 -158.3(4)
C36 C37 C38 C32 -43.3(5)
C31 C32 C38 C39 50.4(4)
C33 C32 C38 C39 -79.7(3)
C31 C32 C38 C40 -69.7(3)
C33 C32 C38 C40 160.2(2)
C31 C32 C38 C37 177.4(3)
C33 C32 C38 C37 47.3(3)
O5 C41 C42 C43 125.4(3)
C46 C41 C42 C43 -53.4(3)
O5 C41 C42 C48 -123.9(3)
C46 C41 C42 C48 57.3(3)
C41 C42 C43 C44 75.9(3)
C48 C42 C43 C44 -38.4(3)
C42 C43 C44 C50 166.3(2)
C42 C43 C44 C47 22.8(3)
C42 C43 C44 C45 -40.4(3)
C50 C44 C45 C47 -114.3(3)
C43 C44 C45 C47 93.9(2)
C50 C44 C45 C46 138.2(2)
C47 C44 C45 C46 -107.6(3)
C43 C44 C45 C46 -13.6(3)
C50 C44 C45 C53 -7.3(3)
C47 C44 C45 C53 107.0(2)
C43 C44 C45 C53 -159.1(2)
O5 C41 C46 C45 178.2(3)
C42 C41 C46 C45 -3.0(4)
C47 C45 C46 C41 -30.2(3)
C44 C45 C46 C41 37.6(3)
C53 C45 C46 C41 -176.2(2)
C46 C45 C47 C48 8.8(3)
C44 C45 C47 C48 -97.4(2)
C53 C45 C47 C48 154.3(2)
C46 C45 C47 C44 106.2(2)
C53 C45 C47 C44 -108.3(2)
C50 C44 C47 C48 -138.5(2)
C43 C44 C47 C48 1.5(3)
C45 C44 C47 C48 111.3(2)
C50 C44 C47 C45 110.3(3)
C43 C44 C47 C45 -109.8(2)
C45 C47 C48 C49 -83.9(3)
C44 C47 C48 C49 -149.7(2)
C45 C47 C48 C42 41.1(3)
C44 C47 C48 C42 -24.8(3)
C41 C42 C48 C47 -75.3(3)
C43 C42 C48 C47 38.2(3)
C41 C42 C48 C49 50.0(3)
C43 C42 C48 C49 163.6(2)
C47 C44 C50 C51 -74.0(3)
C43 C44 C50 C51 150.4(2)
C45 C44 C50 C51 -0.7(3)
C44 C50 C51 C52 37.5(3)
C50 C51 C52 C53 -67.4(3)
C50 C51 C52 C58 158.5(2)
C47 C45 C53 C55 -70.7(3)
C46 C45 C53 C55 75.2(3)
C44 C45 C53 C55 -139.3(2)
C47 C45 C53 C54 171.9(2)
C46 C45 C53 C54 -42.2(3)
C44 C45 C53 C54 103.4(3)
C47 C45 C53 C52 47.5(3)
C46 C45 C53 C52 -166.6(2)
C44 C45 C53 C52 -21.0(3)
C51 C52 C53 C55 176.8(2)
C58 C52 C53 C55 -49.6(3)
C51 C52 C53 C45 57.1(3)
C58 C52 C53 C45 -169.3(2)
C51 C52 C53 C54 -64.8(3)
C58 C52 C53 C54 68.8(3)
C45 C53 C55 O6 -7.6(4)
C54 C53 C55 O6 110.6(3)
C52 C53 C55 O6 -127.5(3)
C45 C53 C55 C56 173.1(2)
C54 C53 C55 C56 -68.7(3)
C52 C53 C55 C56 53.2(3)
O6 C55 C56 C57 123.4(3)
C53 C55 C56 C57 -57.3(4)
C55 C56 C57 C58 55.6(4)
C56 C57 C58 C60 -165.8(3)
C56 C57 C58 C59 77.4(4)
C56 C57 C58 C52 -50.6(4)
C51 C52 C58 C60 -67.0(3)
C53 C52 C58 C60 162.3(2)
C51 C52 C58 C59 53.0(4)
C53 C52 C58 C59 -77.6(3)
C51 C52 C58 C57 179.0(2)
C53 C52 C58 C57 48.4(3)
